data_7038029
loop_
_publ_author_name
'Mart\'inez-Ferrat\'e, Oriol'
'L\'opez-Valbuena, Josep M'
'Belmonte, Marta Mart\'inez'
'White, Andrew J. P.'
'Benet-Buchholz, Jordi'
'Britovsek, George J. P.'
'Claver, Carmen'
'van Leeuwen, Piet W. N. M.'

_publ_section_title
;
 Novel iminopyridine derivatives: ligands for preparation of Fe(ii) and
 Cu(ii) dinuclear complexes.
;
_journal_issue 8
_journal_name_full 'Dalton transactions (Cambridge, England : 2003)'
_journal_page_first 3564
_journal_page_last 3576
_journal_paper_doi 10.1039/c5dt04358a
_journal_volume 45
_journal_year 2016
_chemical_formula_moiety 'C66 H60 Fe2 N12 O4, 4(C F3 O3 S), 2(C2 H3 N), (C4 H10 O)'
_chemical_formula_sum 'C78 H76 F12 Fe2 N14 O17 S4'
_chemical_formula_weight 1949.47
_chemical_name_systematic
; 
 ? 
;
_space_group_IT_number 14
_symmetry_cell_setting monoclinic
_symmetry_space_group_name_Hall '-P 2ybc'
_symmetry_space_group_name_H-M 'P 1 21/c 1'
_atom_sites_solution_hydrogens geom
_atom_sites_solution_primary direct
_atom_sites_solution_secondary difmap
_audit_creation_method SHELXL-97
_audit_update_record
;
2015-11-16 deposited with the CCDC.
2016-01-08 downloaded from the CCDC.
;
_cell_angle_alpha 90.00
_cell_angle_beta 115.994(4)
_cell_angle_gamma 90.00
_cell_formula_units_Z 2
_cell_length_a 17.9757(6)
_cell_length_b 17.0848(3)
_cell_length_c 16.1830(4)
_cell_measurement_reflns_used 11272
_cell_measurement_temperature 173
_cell_measurement_theta_max 32.6828
_cell_measurement_theta_min 3.0380
_cell_volume 4467.2(3)
_computing_cell_refinement 'CrysAlis RED, Oxford Diffraction Ltd'
_computing_data_collection 'CrysAlis CCD, Oxford Diffraction Ltd'
_computing_data_reduction 'CrysAlis RED, Oxford Diffraction Ltd'
_computing_molecular_graphics 'Bruker SHELXTL'
_computing_publication_material 'Bruker SHELXTL'
_computing_structure_refinement 'SHELXL-97 (Sheldrick, 1997)'
_computing_structure_solution 'SHELXS-97 (Sheldrick, 1990)'
_diffrn_ambient_temperature 173
_diffrn_detector_area_resol_mean 15.9825
_diffrn_measured_fraction_theta_full 0.980
_diffrn_measured_fraction_theta_max 0.914
_diffrn_measurement_device_type 'OD Xcalibur 3'
_diffrn_measurement_method 'omega scans'
_diffrn_radiation_monochromator graphite
_diffrn_radiation_source 'Enhance (Mo) X-ray Source'
_diffrn_radiation_type MoK\a
_diffrn_radiation_wavelength 0.71073
_diffrn_reflns_av_R_equivalents 0.0331
_diffrn_reflns_av_sigmaI/netI 0.0416
_diffrn_reflns_limit_h_max 27
_diffrn_reflns_limit_h_min -20
_diffrn_reflns_limit_k_max 25
_diffrn_reflns_limit_k_min -25
_diffrn_reflns_limit_l_max 23
_diffrn_reflns_limit_l_min -23
_diffrn_reflns_number 49937
_diffrn_reflns_theta_full 31.50
_diffrn_reflns_theta_max 32.76
_diffrn_reflns_theta_min 3.04
_exptl_absorpt_coefficient_mu 0.515
_exptl_absorpt_correction_T_max 0.964
_exptl_absorpt_correction_T_min 0.865
_exptl_absorpt_correction_type analytical
_exptl_absorpt_process_details
; 
CrysAlisPro, Agilent Technologies, 
Version 1.171.35.11 (release 16-05-2011 CrysAlis171 .NET) 
(compiled May 16 2011,17:55:39) 
Analytical numeric absorption correction using a multifaceted crystal 
model based on expressions derived by R.C. Clark & J.S. Reid. 
(Clark, R. C. & Reid, J. S. (1995). Acta Cryst. A51, 887-897) 
;
_exptl_crystal_colour 'Dark red'
_exptl_crystal_density_diffrn 1.449
_exptl_crystal_density_method 'not measured'
_exptl_crystal_description blocks
_exptl_crystal_F_000 2004
_exptl_crystal_size_max 0.33
_exptl_crystal_size_mid 0.30
_exptl_crystal_size_min 0.07
_refine_diff_density_max 1.076
_refine_diff_density_min -0.701
_refine_diff_density_rms 0.086
_refine_ls_extinction_method none
_refine_ls_goodness_of_fit_ref 1.097
_refine_ls_hydrogen_treatment constr
_refine_ls_matrix_type full
_refine_ls_number_parameters 694
_refine_ls_number_reflns 15087
_refine_ls_number_restraints 544
_refine_ls_restrained_S_all 1.138
_refine_ls_R_factor_all 0.1003
_refine_ls_R_factor_gt 0.0615
_refine_ls_shift/su_max 0.001
_refine_ls_shift/su_mean 0.000
_refine_ls_structure_factor_coef Fsqd
_refine_ls_weighting_details 'calc w=1/[\s^2^(Fo^2^)+(0.1045P)^2^+1.0485P] where P=(Fo^2^+2Fc^2^)/3'
_refine_ls_weighting_scheme calc
_refine_ls_wR_factor_gt 0.1726
_refine_ls_wR_factor_ref 0.1940
_reflns_number_gt 10154
_reflns_number_total 15087
_reflns_threshold_expression >2sigma(I)
_cod_data_source_file c5dt04358a2.cif
_cod_data_source_block 15
_cod_depositor_comments
;
The following automatic conversions were performed:

'_symmetry_cell_setting' value 'Monoclinic' changed to 'monoclinic'
according to
/usr/data/users/saulius/crontab/automatic-downloads/rss-feeds/RSC/lib/dictionaries/cif_core.dic
dictionary named 'cif_core.dic' version 2.4.2 from 2011-04-26.

Automatic conversion script
Id: cif_fix_values 4268 2015-11-12 08:31:59Z antanas 

 Adding full bibliography for 7038024--7038030.cif.
;
_cod_original_sg_symbol_H-M P2(1)/c
_cod_database_code 7038029

loop_
_symmetry_equiv_pos_as_xyz
'x, y, z'
'-x, y+1/2, -z+1/2'
'-x, -y, -z'
'x, -y-1/2, z-1/2'

loop_
_atom_site_label
_atom_site_type_symbol
_atom_site_fract_x
_atom_site_fract_y
_atom_site_fract_z
_atom_site_U_iso_or_equiv
_atom_site_adp_type
_atom_site_occupancy
_atom_site_symmetry_multiplicity
_atom_site_calc_flag
_atom_site_refinement_flags
_atom_site_disorder_assembly
_atom_site_disorder_group
Fe1 Fe 0.757412(18) 0.434732(18) 0.73152(2) 0.02460(9) Uani 1 1 d . . .
N1 N 0.79548(11) 0.52266(11) 0.68079(13) 0.0283(4) Uani 1 1 d . . .
C2 C 0.83763(15) 0.58670(15) 0.72428(18) 0.0369(5) Uani 1 1 d . . .
H2A H 0.8536 0.5923 0.7882 0.044 Uiso 1 1 calc R . .
C3 C 0.85875(18) 0.64521(17) 0.6785(2) 0.0466(7) Uani 1 1 d . . .
H3A H 0.8874 0.6905 0.7109 0.056 Uiso 1 1 calc R . .
C4 C 0.83819(18) 0.63767(17) 0.5863(2) 0.0471(7) Uani 1 1 d . . .
H4A H 0.8535 0.6767 0.5548 0.057 Uiso 1 1 calc R . .
C5 C 0.79465(16) 0.57171(16) 0.54060(18) 0.0401(6) Uani 1 1 d . . .
H5A H 0.7797 0.5645 0.4771 0.048 Uiso 1 1 calc R . .
C6 C 0.77320(14) 0.51631(14) 0.58914(16) 0.0298(4) Uani 1 1 d . . .
C7 C 0.72434(14) 0.44720(13) 0.54802(15) 0.0293(4) Uani 1 1 d . . .
H7A H 0.7064 0.4348 0.4849 0.035 Uiso 1 1 calc R . .
N7 N 0.70657(11) 0.40352(11) 0.60150(12) 0.0252(3) Uani 1 1 d . . .
C8 C 0.66053(13) 0.33278(12) 0.56336(13) 0.0250(4) Uani 1 1 d . . .
C9 C 0.69986(14) 0.26540(13) 0.55594(15) 0.0296(4) Uani 1 1 d . . .
H9A H 0.7579 0.2661 0.5751 0.036 Uiso 1 1 calc R . .
C10 C 0.65566(15) 0.19646(13) 0.52082(15) 0.0304(4) Uani 1 1 d . . .
C11 C 0.57028(14) 0.19793(12) 0.49153(14) 0.0276(4) Uani 1 1 d . . .
H11A H 0.5391 0.1517 0.4668 0.033 Uiso 1 1 calc R . .
C12 C 0.52957(13) 0.26543(12) 0.49763(14) 0.0247(4) Uani 1 1 d . . .
C13 C 0.43675(13) 0.27033(12) 0.46612(15) 0.0271(4) Uani 1 1 d . . .
H13A H 0.4138 0.2171 0.4664 0.033 Uiso 1 1 calc R . .
C14 C 0.39328(13) 0.30634(12) 0.37113(15) 0.0258(4) Uani 1 1 d . . .
C15 C 0.36054(14) 0.26177(13) 0.29082(16) 0.0315(5) Uani 1 1 d . . .
H15A H 0.3663 0.2065 0.2953 0.038 Uiso 1 1 calc R . .
C16 C 0.31986(15) 0.29574(15) 0.20477(16) 0.0345(5) Uani 1 1 d . . .
C17 C 0.31434(14) 0.37692(14) 0.19910(15) 0.0315(5) Uani 1 1 d . . .
H17A H 0.2884 0.4013 0.1405 0.038 Uiso 1 1 calc R . .
C18 C 0.34620(13) 0.42278(12) 0.27792(15) 0.0251(4) Uani 1 1 d . . .
C19 C 0.38478(13) 0.38741(12) 0.36401(14) 0.0248(4) Uani 1 1 d . . .
O20 O 0.41209(10) 0.43704(9) 0.43815(10) 0.0285(3) Uani 1 1 d . . .
C21 C 0.45616(13) 0.40349(13) 0.52706(14) 0.0271(4) Uani 1 1 d . . .
H21A H 0.4495 0.4388 0.5726 0.032 Uiso 1 1 calc R . .
O22 O 0.54185(9) 0.40108(9) 0.54798(11) 0.0292(3) Uani 1 1 d . . .
C23 C 0.57526(13) 0.33272(12) 0.53543(13) 0.0236(4) Uani 1 1 d . . .
C24 C 0.69947(18) 0.12288(15) 0.5152(2) 0.0428(6) Uani 1 1 d . . .
H24A H 0.6585 0.0825 0.4819 0.064 Uiso 1 1 calc R . .
H24B H 0.7353 0.1043 0.5774 0.064 Uiso 1 1 calc R . .
H24C H 0.7331 0.1340 0.4825 0.064 Uiso 1 1 calc R . .
C25 C 0.42219(15) 0.32416(14) 0.53334(16) 0.0311(4) Uani 1 1 d . . .
H25A H 0.3623 0.3279 0.5166 0.037 Uiso 1 1 calc R . .
H25B H 0.4510 0.3035 0.5967 0.037 Uiso 1 1 calc R . .
C26 C 0.27846(19) 0.24645(18) 0.11943(19) 0.0504(8) Uani 1 1 d . . .
H26A H 0.3056 0.1952 0.1298 0.076 Uiso 1 1 calc R . .
H26B H 0.2829 0.2726 0.0679 0.076 Uiso 1 1 calc R . .
H26C H 0.2199 0.2395 0.1051 0.076 Uiso 1 1 calc R . .
C27 C 0.38890(14) 0.54658(13) 0.25332(15) 0.0291(4) Uani 1 1 d . . .
H27A H 0.4363 0.5232 0.2520 0.035 Uiso 1 1 calc R . .
N27 N 0.33682(11) 0.50635(10) 0.27067(12) 0.0245(3) Uani 1 1 d . . .
C28 C 0.37132(14) 0.62942(13) 0.23588(14) 0.0278(4) Uani 1 1 d . . .
N29 N 0.29836(12) 0.65097(11) 0.23584(12) 0.0275(4) Uani 1 1 d . . .
C30 C 0.27639(17) 0.72656(14) 0.21933(17) 0.0366(5) Uani 1 1 d . . .
H30A H 0.2259 0.7427 0.2195 0.044 Uiso 1 1 calc R . .
C31 C 0.32394(19) 0.78202(15) 0.20203(19) 0.0419(6) Uani 1 1 d . . .
H31A H 0.3058 0.8348 0.1900 0.050 Uiso 1 1 calc R . .
C32 C 0.39838(18) 0.75978(16) 0.20247(18) 0.0408(6) Uani 1 1 d . . .
H32A H 0.4323 0.7970 0.1915 0.049 Uiso 1 1 calc R . .
C33 C 0.42210(16) 0.68183(15) 0.21930(16) 0.0354(5) Uani 1 1 d . . .
H33A H 0.4724 0.6647 0.2195 0.042 Uiso 1 1 calc R . .
N34 N 0.81920(12) 0.46581(13) 0.86001(14) 0.0331(4) Uani 1 1 d . . .
C35 C 0.85715(17) 0.47960(17) 0.93549(18) 0.0411(6) Uani 1 1 d . . .
C36 C 0.9075(2) 0.4965(3) 1.0333(2) 0.0692(11) Uani 1 1 d . . .
H36A H 0.9461 0.4532 1.0617 0.104 Uiso 1 1 calc R . .
H36B H 0.8713 0.5025 1.0638 0.104 Uiso 1 1 calc R . .
H36C H 0.9386 0.5450 1.0396 0.104 Uiso 1 1 calc R . .
N37 N 0.85515(12) 0.37424(12) 0.74826(13) 0.0321(4) Uani 1 1 d . . .
C38 C 0.91711(17) 0.34681(17) 0.76431(17) 0.0411(6) Uani 1 1 d . . .
C39 C 0.9971(2) 0.3107(3) 0.7866(3) 0.0768(13) Uani 1 1 d . . .
H39A H 1.0192 0.2880 0.8483 0.115 Uiso 1 1 calc R . .
H39B H 1.0356 0.3505 0.7846 0.115 Uiso 1 1 calc R . .
H39C H 0.9904 0.2695 0.7418 0.115 Uiso 1 1 calc R . .
S40 S 0.61638(7) 0.50456(7) 0.28494(5) 0.0334(2) Uani 0.952(6) 1 d PDU A 1
O41 O 0.57204(16) 0.45260(15) 0.31708(19) 0.0460(5) Uani 0.952(6) 1 d PDU A 1
O42 O 0.5976(2) 0.58607(15) 0.28881(19) 0.0545(7) Uani 0.952(6) 1 d PDU A 1
O43 O 0.70244(17) 0.4857(2) 0.3168(2) 0.0579(8) Uani 0.952(6) 1 d PDU A 1
C40 C 0.5706(2) 0.4860(2) 0.1618(2) 0.0500(8) Uani 0.952(6) 1 d PDU A 1
F41 F 0.60398(19) 0.5327(3) 0.12052(17) 0.0905(10) Uani 0.952(6) 1 d PDU A 1
F42 F 0.5812(2) 0.4129(2) 0.14383(17) 0.1008(12) Uani 0.952(6) 1 d PDU A 1
F43 F 0.48980(15) 0.5011(2) 0.12284(15) 0.0737(8) Uani 0.952(6) 1 d PDU A 1
S40' S 0.6023(14) 0.4855(18) 0.2904(14) 0.048(6) Uiso 0.048(6) 1 d PDU A 2
O41' O 0.567(3) 0.436(2) 0.334(2) 0.039(9) Uiso 0.048(6) 1 d PDU A 2
O42' O 0.578(3) 0.5667(19) 0.282(3) 0.047(9) Uiso 0.048(6) 1 d PDU A 2
O43' O 0.6901(15) 0.475(3) 0.320(3) 0.047(10) Uiso 0.048(6) 1 d PDU A 2
C40' C 0.5571(19) 0.452(3) 0.1720(18) 0.065(11) Uiso 0.048(6) 1 d PDU A 2
F41' F 0.588(3) 0.489(3) 0.122(2) 0.071(7) Uiso 0.048(6) 1 d PDU A 2
F42' F 0.571(3) 0.376(3) 0.167(3) 0.106(11) Uiso 0.048(6) 1 d PDU A 2
F43' F 0.4756(18) 0.461(4) 0.132(2) 0.073(10) Uiso 0.048(6) 1 d PDU A 2
S50 S 1.02428(10) 0.23051(11) 0.54518(10) 0.0460(4) Uani 0.604(4) 1 d PDU B 1
O51 O 1.0726(3) 0.2587(4) 0.6366(3) 0.0876(16) Uani 0.604(4) 1 d PDU B 1
O52 O 1.0289(6) 0.2731(6) 0.4743(5) 0.175(4) Uani 0.604(4) 1 d PD B 1
O53 O 1.0398(4) 0.1474(4) 0.5421(6) 0.126(2) Uani 0.604(4) 1 d PDU B 1
C50 C 0.9307(6) 0.2325(5) 0.5384(5) 0.103(3) Uani 0.604(4) 1 d PDU B 1
F51 F 0.8695(3) 0.2042(4) 0.4594(4) 0.130(2) Uani 0.604(4) 1 d PDU B 1
F52 F 0.9132(3) 0.1981(4) 0.6008(4) 0.122(2) Uani 0.604(4) 1 d PD B 1
F53 F 0.8973(3) 0.3083(4) 0.5407(4) 0.1139(18) Uani 0.604(4) 1 d PDU B 1
S50' S 1.0112(5) 0.2283(5) 0.5427(6) 0.153(3) Uiso 0.396(4) 1 d PDU B 2
O51' O 1.0348(6) 0.2088(6) 0.6300(5) 0.093(2) Uiso 0.396(4) 1 d PDU B 2
O52' O 1.0643(7) 0.2881(7) 0.5268(9) 0.142(4) Uiso 0.396(4) 1 d PDU B 2
O53' O 0.9909(6) 0.1658(5) 0.4770(6) 0.103(3) Uiso 0.396(4) 1 d PDU B 2
C50' C 0.9241(6) 0.2818(6) 0.5027(7) 0.079(3) Uiso 0.396(4) 1 d PDU B 2
F51' F 0.8945(4) 0.3098(4) 0.4180(4) 0.096(2) Uiso 0.396(4) 1 d PDU B 2
F52' F 0.8610(7) 0.2409(8) 0.5039(10) 0.172(4) Uiso 0.396(4) 1 d PDU B 2
F53' F 0.9313(7) 0.3465(6) 0.5557(7) 0.138(4) Uiso 0.396(4) 1 d PDU B 2
O60 O 0.8584(4) 0.5440(5) 0.2021(4) 0.0968(18) Uani 0.50 1 d PDU C 1
C61 C 0.8013(7) 0.6064(8) 0.1958(9) 0.089(3) Uani 0.50 1 d PDU C 1
H61A H 0.8304 0.6470 0.2425 0.107 Uiso 0.50 1 calc PR C 1
H61B H 0.7556 0.5852 0.2078 0.107 Uiso 0.50 1 calc PR C 1
C62 C 0.7669(10) 0.6416(10) 0.1012(9) 0.097(3) Uani 0.50 1 d PDU C 1
H62A H 0.7276 0.6832 0.0962 0.145 Uiso 0.50 1 calc PR C 1
H62B H 0.7384 0.6010 0.0553 0.145 Uiso 0.50 1 calc PR C 1
H62C H 0.8122 0.6635 0.0903 0.145 Uiso 0.50 1 calc PR C 1
C63 C 0.8909(7) 0.5065(9) 0.2888(8) 0.120(3) Uani 0.50 1 d PDU C 1
H63A H 0.8748 0.5386 0.3293 0.144 Uiso 0.50 1 calc PR C 1
H63B H 0.8618 0.4558 0.2801 0.144 Uiso 0.50 1 calc PR C 1
C64 C 0.9755(10) 0.4912(12) 0.3374(13) 0.167(5) Uani 0.50 1 d PDU C 1
H64A H 0.9865 0.4668 0.3964 0.251 Uiso 0.50 1 calc PR C 1
H64B H 1.0065 0.5403 0.3483 0.251 Uiso 0.50 1 calc PR C 1
H64C H 0.9928 0.4557 0.3016 0.251 Uiso 0.50 1 calc PR C 1
N70 N 0.7662(11) 0.6114(10) 0.0747(10) 0.135(4) Uani 0.50 1 d PDU D 2
C71 C 0.7823(8) 0.6205(9) 0.1478(11) 0.105(3) Uani 0.50 1 d PDU D 2
C72 C 0.8002(7) 0.6187(9) 0.2412(9) 0.108(3) Uani 0.50 1 d PDU D 2
H72A H 0.7606 0.5845 0.2501 0.162 Uiso 0.50 1 calc PR D 2
H72B H 0.7962 0.6718 0.2619 0.162 Uiso 0.50 1 calc PR D 2
H72C H 0.8565 0.5987 0.2768 0.162 Uiso 0.50 1 calc PR D 2
N70' N 0.9753(9) 0.5006(9) 0.2718(9) 0.145(4) Uani 0.50 1 d PDU E 3
C71' C 0.9431(10) 0.4472(11) 0.2799(11) 0.122(4) Uani 0.50 1 d PDU E 3
C72' C 0.8913(11) 0.3870(11) 0.2757(13) 0.184(5) Uani 0.50 1 d PDU E 3
H72D H 0.8488 0.3809 0.2123 0.276 Uiso 0.50 1 calc PR E 3
H72E H 0.8647 0.3987 0.3158 0.276 Uiso 0.50 1 calc PR E 3
H72F H 0.9232 0.3384 0.2960 0.276 Uiso 0.50 1 calc PR E 3

loop_
_atom_site_aniso_label
_atom_site_aniso_U_11
_atom_site_aniso_U_22
_atom_site_aniso_U_33
_atom_site_aniso_U_23
_atom_site_aniso_U_13
_atom_site_aniso_U_12
Fe1 0.02467(16) 0.02419(16) 0.02437(16) 0.00013(11) 0.01023(12) 0.00064(11)
N1 0.0257(9) 0.0279(9) 0.0311(9) -0.0002(7) 0.0123(7) -0.0008(7)
C2 0.0343(12) 0.0350(12) 0.0371(12) -0.0015(10) 0.0118(10) -0.0072(10)
C3 0.0434(15) 0.0401(14) 0.0512(16) 0.0006(12) 0.0160(12) -0.0181(12)
C4 0.0417(14) 0.0442(15) 0.0494(15) 0.0125(12) 0.0144(12) -0.0140(12)
C5 0.0391(13) 0.0447(15) 0.0351(12) 0.0091(10) 0.0149(10) -0.0057(11)
C6 0.0264(10) 0.0309(11) 0.0322(11) 0.0034(8) 0.0128(8) -0.0006(8)
C7 0.0303(11) 0.0305(11) 0.0267(10) 0.0020(8) 0.0123(8) 0.0015(8)
N7 0.0236(8) 0.0244(8) 0.0272(8) 0.0007(7) 0.0106(7) 0.0026(6)
C8 0.0285(10) 0.0235(9) 0.0219(9) -0.0003(7) 0.0101(7) 0.0004(8)
C9 0.0326(11) 0.0286(11) 0.0274(10) -0.0014(8) 0.0129(8) 0.0033(8)
C10 0.0390(12) 0.0252(10) 0.0271(10) -0.0008(8) 0.0145(9) 0.0057(9)
C11 0.0382(11) 0.0195(9) 0.0237(9) -0.0001(7) 0.0123(8) -0.0007(8)
C12 0.0302(10) 0.0202(9) 0.0230(9) 0.0022(7) 0.0110(8) 0.0013(7)
C13 0.0309(10) 0.0205(9) 0.0294(10) 0.0000(7) 0.0127(8) -0.0033(8)
C14 0.0245(9) 0.0216(9) 0.0302(10) -0.0027(7) 0.0109(8) -0.0014(7)
C15 0.0319(11) 0.0220(10) 0.0380(12) -0.0075(8) 0.0128(9) 0.0004(8)
C16 0.0324(11) 0.0339(12) 0.0318(11) -0.0115(9) 0.0090(9) 0.0044(9)
C17 0.0314(11) 0.0353(12) 0.0241(10) -0.0041(8) 0.0088(8) 0.0067(9)
C18 0.0252(9) 0.0226(9) 0.0289(10) -0.0026(7) 0.0129(8) 0.0012(7)
C19 0.0256(9) 0.0224(9) 0.0279(10) -0.0045(7) 0.0130(8) -0.0019(7)
O20 0.0351(8) 0.0212(7) 0.0235(7) -0.0039(5) 0.0076(6) 0.0000(6)
C21 0.0285(10) 0.0275(10) 0.0243(9) -0.0020(8) 0.0108(8) 0.0029(8)
O22 0.0282(8) 0.0194(7) 0.0375(8) -0.0058(6) 0.0120(6) 0.0004(6)
C23 0.0296(10) 0.0191(9) 0.0226(9) 0.0016(7) 0.0119(8) 0.0024(7)
C24 0.0445(14) 0.0307(12) 0.0512(15) -0.0058(11) 0.0190(12) 0.0078(10)
C25 0.0330(11) 0.0322(11) 0.0319(11) 0.0003(9) 0.0176(9) -0.0007(9)
C26 0.0521(16) 0.0454(16) 0.0375(13) -0.0192(12) 0.0048(12) 0.0118(13)
C27 0.0320(11) 0.0291(11) 0.0291(10) -0.0015(8) 0.0160(9) 0.0015(8)
N27 0.0277(8) 0.0230(8) 0.0220(8) 0.0008(6) 0.0102(7) 0.0007(6)
C28 0.0342(11) 0.0287(10) 0.0215(9) 0.0001(7) 0.0131(8) -0.0004(8)
N29 0.0310(9) 0.0273(9) 0.0235(8) 0.0011(7) 0.0114(7) 0.0013(7)
C30 0.0443(13) 0.0293(11) 0.0357(12) 0.0053(9) 0.0172(10) 0.0056(10)
C31 0.0587(17) 0.0267(11) 0.0416(14) 0.0055(10) 0.0232(12) 0.0002(11)
C32 0.0548(16) 0.0346(13) 0.0392(13) 0.0023(10) 0.0263(12) -0.0087(11)
C33 0.0414(13) 0.0381(13) 0.0323(11) 0.0000(9) 0.0213(10) -0.0052(10)
N34 0.0301(10) 0.0352(11) 0.0328(10) -0.0018(8) 0.0128(8) 0.0012(8)
C35 0.0420(14) 0.0486(15) 0.0310(12) -0.0015(10) 0.0144(10) -0.0017(11)
C36 0.074(2) 0.092(3) 0.0320(15) -0.0176(16) 0.0145(15) -0.011(2)
N37 0.0305(10) 0.0354(10) 0.0280(9) 0.0003(7) 0.0105(7) 0.0029(8)
C38 0.0383(13) 0.0516(16) 0.0325(12) 0.0020(11) 0.0149(10) 0.0098(11)
C39 0.0509(19) 0.123(4) 0.057(2) 0.008(2) 0.0243(16) 0.044(2)
S40 0.0427(4) 0.0261(4) 0.0340(4) -0.0019(2) 0.0193(3) 0.0004(3)
O41 0.0617(14) 0.0372(12) 0.0485(13) 0.0056(10) 0.0329(11) -0.0019(10)
O42 0.0782(19) 0.0261(10) 0.0619(15) -0.0077(10) 0.0332(13) -0.0009(12)
O43 0.0418(12) 0.070(2) 0.0595(15) 0.0053(12) 0.0204(11) 0.0042(12)
C40 0.064(2) 0.053(2) 0.0359(15) -0.0011(13) 0.0245(14) 0.0141(15)
F41 0.107(2) 0.129(3) 0.0544(13) 0.0207(15) 0.0520(14) 0.0034(19)
F42 0.161(3) 0.075(2) 0.0523(14) -0.0249(13) 0.0332(15) 0.0384(19)
F43 0.0619(14) 0.098(2) 0.0448(11) 0.0002(11) 0.0084(10) 0.0072(13)
S50 0.0424(7) 0.0665(9) 0.0367(6) 0.0041(5) 0.0243(5) -0.0006(6)
O51 0.056(3) 0.142(5) 0.057(3) -0.008(3) 0.018(2) -0.004(3)
O52 0.220(9) 0.267(11) 0.080(5) 0.009(6) 0.104(6) -0.085(8)
O53 0.107(4) 0.111(5) 0.157(6) -0.018(4) 0.056(4) 0.035(4)
C50 0.140(8) 0.097(6) 0.065(5) -0.020(4) 0.039(5) -0.029(6)
F51 0.073(3) 0.166(5) 0.101(4) -0.039(4) -0.010(2) -0.013(3)
F52 0.105(4) 0.149(5) 0.139(5) -0.025(4) 0.079(4) -0.043(3)
F53 0.080(3) 0.114(4) 0.152(4) 0.000(4) 0.055(3) 0.029(3)
O60 0.090(4) 0.136(5) 0.083(4) 0.037(3) 0.055(3) 0.042(3)
C61 0.071(5) 0.138(7) 0.087(6) 0.022(6) 0.061(5) 0.010(5)
C62 0.089(6) 0.134(8) 0.085(7) 0.012(6) 0.054(5) 0.024(6)
C63 0.109(6) 0.157(7) 0.112(6) 0.052(5) 0.064(5) 0.033(5)
C64 0.158(8) 0.172(9) 0.143(9) 0.050(8) 0.038(8) 0.047(8)
N70 0.122(7) 0.158(8) 0.126(7) 0.056(7) 0.054(6) 0.025(7)
C71 0.087(6) 0.139(7) 0.111(7) 0.053(7) 0.064(6) 0.015(5)
C72 0.073(5) 0.143(7) 0.126(7) 0.039(6) 0.059(5) 0.024(5)
N70' 0.146(7) 0.167(8) 0.119(7) 0.035(7) 0.056(6) 0.046(7)
C71' 0.117(7) 0.150(9) 0.112(7) 0.056(7) 0.061(6) 0.026(7)
C72' 0.162(9) 0.182(9) 0.160(8) 0.050(8) 0.027(8) 0.040(8)

loop_
_atom_type_symbol
_atom_type_description
_atom_type_scat_dispersion_real
_atom_type_scat_dispersion_imag
_atom_type_scat_source
C C 0.0033 0.0016 'International Tables Vol C Tables 4.2.6.8 and 6.1.1.4'
H H 0.0000 0.0000 'International Tables Vol C Tables 4.2.6.8 and 6.1.1.4'
N N 0.0061 0.0033 'International Tables Vol C Tables 4.2.6.8 and 6.1.1.4'
O O 0.0106 0.0060 'International Tables Vol C Tables 4.2.6.8 and 6.1.1.4'
F F 0.0171 0.0103 'International Tables Vol C Tables 4.2.6.8 and 6.1.1.4'
S S 0.1246 0.1234 'International Tables Vol C Tables 4.2.6.8 and 6.1.1.4'
Fe Fe 0.3463 0.8444 'International Tables Vol C Tables 4.2.6.8 and 6.1.1.4'

loop_
_geom_angle_atom_site_label_1
_geom_angle_atom_site_label_2
_geom_angle_atom_site_label_3
_geom_angle
_geom_angle_site_symmetry_1
_geom_angle_site_symmetry_3
N37 Fe1 N34 86.49(8) . .
N37 Fe1 N27 173.64(8) . 3_666
N34 Fe1 N27 87.90(8) . 3_666
N37 Fe1 N7 88.45(8) . .
N34 Fe1 N7 173.90(8) . .
N27 Fe1 N7 97.32(7) 3_666 .
N37 Fe1 N1 90.32(8) . .
N34 Fe1 N1 95.56(8) . .
N27 Fe1 N1 93.21(7) 3_666 .
N7 Fe1 N1 81.05(8) . .
N37 Fe1 N29 95.86(8) . 3_666
N34 Fe1 N29 92.03(8) . 3_666
N27 Fe1 N29 81.33(8) 3_666 3_666
N7 Fe1 N29 91.88(8) . 3_666
N1 Fe1 N29 170.50(8) . 3_666
C2 N1 C6 117.8(2) . .
C2 N1 Fe1 128.47(17) . .
C6 N1 Fe1 113.76(15) . .
N1 C2 C3 122.0(2) . .
C4 C3 C2 120.2(3) . .
C3 C4 C5 118.4(2) . .
C4 C5 C6 119.0(3) . .
N1 C6 C5 122.7(2) . .
N1 C6 C7 113.29(19) . .
C5 C6 C7 124.0(2) . .
N7 C7 C6 116.4(2) . .
C7 N7 C8 117.66(18) . .
C7 N7 Fe1 115.30(16) . .
C8 N7 Fe1 126.60(14) . .
C9 C8 C23 120.1(2) . .
C9 C8 N7 121.03(19) . .
C23 C8 N7 118.83(18) . .
C8 C9 C10 121.1(2) . .
C11 C10 C9 118.0(2) . .
C11 C10 C24 121.4(2) . .
C9 C10 C24 120.6(2) . .
C12 C11 C10 121.7(2) . .
C23 C12 C11 119.3(2) . .
C23 C12 C13 116.92(18) . .
C11 C12 C13 123.80(19) . .
C14 C13 C12 111.41(17) . .
C14 C13 C25 107.68(18) . .
C12 C13 C25 107.41(18) . .
C19 C14 C15 118.7(2) . .
C19 C14 C13 118.46(18) . .
C15 C14 C13 122.86(19) . .
C16 C15 C14 122.0(2) . .
C15 C16 C17 118.4(2) . .
C15 C16 C26 121.2(2) . .
C17 C16 C26 120.3(2) . .
C18 C17 C16 120.9(2) . .
C17 C18 C19 119.9(2) . .
C17 C18 N27 119.95(19) . .
C19 C18 N27 120.14(18) . .
O20 C19 C14 123.91(19) . .
O20 C19 C18 115.91(18) . .
C14 C19 C18 120.18(19) . .
C19 O20 C21 117.53(16) . .
O20 C21 O22 108.44(17) . .
O20 C21 C25 111.56(17) . .
O22 C21 C25 112.67(18) . .
C23 O22 C21 119.22(17) . .
O22 C23 C12 123.95(19) . .
O22 C23 C8 116.27(18) . .
C12 C23 C8 119.79(19) . .
C21 C25 C13 106.94(17) . .
N27 C27 C28 116.5(2) . .
C27 N27 C18 118.54(18) . .
C27 N27 Fe1 115.32(15) . 3_666
C18 N27 Fe1 125.62(14) . 3_666
N29 C28 C33 122.7(2) . .
N29 C28 C27 113.05(19) . .
C33 C28 C27 124.2(2) . .
C30 N29 C28 117.3(2) . .
C30 N29 Fe1 128.86(17) . 3_666
C28 N29 Fe1 113.67(15) . 3_666
N29 C30 C31 123.0(2) . .
C30 C31 C32 119.4(2) . .
C31 C32 C33 118.4(2) . .
C28 C33 C32 119.1(2) . .
C35 N34 Fe1 176.0(2) . .
N34 C35 C36 178.9(3) . .
C38 N37 Fe1 171.5(2) . .
N37 C38 C39 178.9(3) . .
O41 S40 O43 114.41(16) . .
O41 S40 O42 113.86(15) . .
O43 S40 O42 115.89(18) . .
O41 S40 C40 103.46(16) . .
O43 S40 C40 104.68(16) . .
O42 S40 C40 102.36(15) . .
F42 C40 F43 108.3(3) . .
F42 C40 F41 108.4(3) . .
F43 C40 F41 106.4(3) . .
F42 C40 S40 111.6(2) . .
F43 C40 S40 111.1(2) . .
F41 C40 S40 110.8(3) . .
O41' S40' O42' 115.7(13) . .
O41' S40' O43' 114.8(13) . .
O42' S40' O43' 113.2(13) . .
O41' S40' C40' 104.3(12) . .
O42' S40' C40' 103.6(11) . .
O43' S40' C40' 103.3(12) . .
F43' C40' F41' 108.0(15) . .
F43' C40' F42' 106.5(14) . .
F41' C40' F42' 107.6(14) . .
F43' C40' S40' 111.0(13) . .
F41' C40' S40' 112.0(13) . .
F42' C40' S40' 111.5(13) . .
O52 S50 O51 116.6(4) . .
O52 S50 O53 113.6(5) . .
O51 S50 O53 109.0(4) . .
O52 S50 C50 111.4(5) . .
O51 S50 C50 101.6(3) . .
O53 S50 C50 103.1(4) . .
F52 C50 F51 101.2(7) . .
F52 C50 F53 98.1(6) . .
F51 C50 F53 99.8(7) . .
F52 C50 S50 121.4(7) . .
F51 C50 S50 116.1(6) . .
F53 C50 S50 116.6(6) . .
O51' S50' O53' 117.4(8) . .
O51' S50' O52' 115.0(8) . .
O53' S50' O52' 110.9(7) . .
O51' S50' C50' 110.8(7) . .
O53' S50' C50' 103.2(7) . .
O52' S50' C50' 96.8(7) . .
F51' C50' F52' 104.2(9) . .
F51' C50' F53' 104.0(8) . .
F52' C50' F53' 105.1(10) . .
F51' C50' S50' 118.6(8) . .
F52' C50' S50' 111.3(9) . .
F53' C50' S50' 112.5(8) . .
C63 O60 C61 111.9(8) . .
O60 C61 C62 109.1(9) . .
C64 C63 O60 121.1(11) . .
N70 C71 C72 170.4(19) . .
N70' C71' C72' 169.2(19) . .

loop_
_geom_bond_atom_site_label_1
_geom_bond_atom_site_label_2
_geom_bond_distance
_geom_bond_site_symmetry_2
Fe1 N37 1.952(2) .
Fe1 N34 1.953(2) .
Fe1 N27 1.9573(18) 3_666
Fe1 N7 1.9651(18) .
Fe1 N1 1.9726(19) .
Fe1 N29 1.9728(19) 3_666
N1 C2 1.341(3) .
N1 C6 1.361(3) .
C2 C3 1.393(4) .
C3 C4 1.376(4) .
C4 C5 1.386(4) .
C5 C6 1.388(3) .
C6 C7 1.448(3) .
C7 N7 1.285(3) .
N7 C8 1.442(3) .
C8 C9 1.383(3) .
C8 C23 1.395(3) .
C9 C10 1.395(3) .
C10 C11 1.394(3) .
C10 C24 1.507(3) .
C11 C12 1.392(3) .
C12 C23 1.389(3) .
C12 C13 1.518(3) .
C13 C14 1.516(3) .
C13 C25 1.532(3) .
C14 C19 1.393(3) .
C14 C15 1.395(3) .
C15 C16 1.385(3) .
C16 C17 1.391(3) .
C16 C26 1.506(3) .
C17 C18 1.389(3) .
C18 C19 1.393(3) .
C18 N27 1.436(3) .
C19 O20 1.372(2) .
O20 C21 1.424(3) .
C21 O22 1.425(3) .
C21 C25 1.508(3) .
O22 C23 1.369(2) .
C27 N27 1.288(3) .
C27 C28 1.451(3) .
N27 Fe1 1.9573(18) 3_666
C28 N29 1.362(3) .
C28 C33 1.386(3) .
N29 C30 1.343(3) .
N29 Fe1 1.9728(19) 3_666
C30 C31 1.384(4) .
C31 C32 1.388(4) .
C32 C33 1.389(4) .
N34 C35 1.132(3) .
C35 C36 1.466(4) .
N37 C38 1.129(3) .
C38 C39 1.458(4) .
S40 O41 1.434(2) .
S40 O43 1.436(3) .
S40 O42 1.441(2) .
S40 C40 1.820(3) .
C40 F42 1.315(4) .
C40 F43 1.331(4) .
C40 F41 1.340(4) .
S40' O41' 1.424(13) .
S40' O42' 1.442(14) .
S40' O43' 1.446(14) .
S40' C40' 1.818(17) .
C40' F43' 1.328(14) .
C40' F41' 1.329(14) .
C40' F42' 1.329(14) .
S50 O52 1.391(5) .
S50 O51 1.432(5) .
S50 O53 1.452(6) .
S50 C50 1.637(10) .
C50 F52 1.320(8) .
C50 F51 1.359(8) .
C50 F53 1.434(9) .
S50' O51' 1.328(8) .
S50' O53' 1.436(9) .
S50' O52' 1.495(10) .
S50' C50' 1.679(12) .
C50' F51' 1.323(10) .
C50' F52' 1.341(11) .
C50' F53' 1.369(11) .
O60 C63 1.415(10) .
O60 C61 1.453(12) .
C61 C62 1.503(14) .
C63 C64 1.397(14) .
N70 C71 1.098(17) .
C71 C72 1.401(15) .
N70' C71' 1.120(16) .
C71' C72' 1.369(17) .
